data_2021827
loop_
_publ_author_name
'Rivera, Augusto'
'Rojas, Jicli Jos\'e'
'Sadat-Bernal, John'
'R\'ios-Motta, Jaime'
'Bolte, Michael'

_publ_section_title
;
 Mechanochemical synthesis and X-ray structural characterization of three
 3-nitrophenol cocrystals with three aminal cage azaadamantanes: the role
 of the stereoelectronic effect on intermolecular hydrogen-bonding
 patterns
;
_journal_coeditor_code SK3740
_journal_issue 12
_journal_name_full 'Acta Crystallographica Section C'
_journal_page_first
;
;
_journal_paper_doi 10.1107/S205322961901516X
_journal_volume 75
_journal_year 2019
_chemical_formula_iupac 'C7 H14 N4, 2C6 H5 N O3'
_chemical_formula_moiety 'C7 H14 N4, 2(C6 H5 N O3)'
_chemical_formula_sum 'C19 H24 N6 O6'
_chemical_formula_weight 432.44
_chemical_name_systematic
;
3-Nitrophenol--1,3,6,8-tetraazatricyclo[4.3.1.1^3,8^]undecane (2:1)
;
_space_group_crystal_system monoclinic
_space_group_IT_number 8
_space_group_name_Hall 'C -2y'
_space_group_name_H-M_alt 'C 1 m 1'
_atom_sites_solution_hydrogens mixed
_atom_sites_solution_primary direct
_audit_creation_method SHELXL-2016/6
_cell_angle_alpha 90
_cell_angle_beta 120.939(6)
_cell_angle_gamma 90
_cell_formula_units_Z 2
_cell_length_a 7.2053(7)
_cell_length_b 25.253(2)
_cell_length_c 6.5134(6)
_cell_measurement_reflns_used 8351
_cell_measurement_temperature 173(2)
_cell_measurement_theta_max 27.83
_cell_measurement_theta_min 3.41
_cell_volume 1016.52(17)
_computing_cell_refinement
;
X-AREA (Stoe & Cie, 2001)
;
_computing_data_collection
;
X-AREA (Stoe & Cie, 2001)
;
_computing_data_reduction
;
X-AREA (Stoe & Cie, 2001)
;
_computing_molecular_graphics
;
XP in SHELXTL-Plus (Sheldrick, 2008)
;
_computing_publication_material
;
SHELXL2018 (Sheldrick, 2015)
;
_computing_structure_refinement
;
SHELXL2018 (Sheldrick, 2015)
;
_computing_structure_solution
;
SHELXS97 (Sheldrick, 2008)
;
_diffrn_ambient_temperature 173(2)
_diffrn_measured_fraction_theta_full 0.997
_diffrn_measured_fraction_theta_max 0.993
_diffrn_measurement_device_type 'Stoe IPDS II two-circle'
_diffrn_measurement_method \w
_diffrn_radiation_type MoK\a
_diffrn_radiation_wavelength 0.71073
_diffrn_reflns_av_R_equivalents 0.0359
_diffrn_reflns_av_unetI/netI 0.0345
_diffrn_reflns_limit_h_max 9
_diffrn_reflns_limit_h_min -9
_diffrn_reflns_limit_k_max 32
_diffrn_reflns_limit_k_min -32
_diffrn_reflns_limit_l_max 8
_diffrn_reflns_limit_l_min -8
_diffrn_reflns_number 8351
_diffrn_reflns_theta_full 25.000
_diffrn_reflns_theta_max 27.610
_diffrn_reflns_theta_min 3.394
_diffrn_source 'Genix 3D I\mS microfocus X-ray source'
_exptl_absorpt_coefficient_mu 0.107
_exptl_absorpt_correction_T_max 1.000
_exptl_absorpt_correction_T_min 0.529
_exptl_absorpt_correction_type multi-scan
_exptl_absorpt_process_details
;
(X-AREA; Stoe & Cie, 2001)
;
_exptl_crystal_colour yellow
_exptl_crystal_density_diffrn 1.413
_exptl_crystal_description plate
_exptl_crystal_F_000 456
_exptl_crystal_size_max 0.230
_exptl_crystal_size_mid 0.170
_exptl_crystal_size_min 0.080
_refine_diff_density_max 0.167
_refine_diff_density_min -0.194
_refine_ls_abs_structure_details
;
Flack <i>x</i> determined using 883 quotients [(I+)-(I-)]/[(I+)+(I-)]
(Parsons <i>et al.</i>, 2013)
;
_refine_ls_abs_structure_Flack -1.8(10)
_refine_ls_extinction_method none
_refine_ls_goodness_of_fit_ref 1.049
_refine_ls_hydrogen_treatment mixed
_refine_ls_matrix_type full
_refine_ls_number_parameters 149
_refine_ls_number_reflns 2401
_refine_ls_number_restraints 2
_refine_ls_restrained_S_all 1.049
_refine_ls_R_factor_all 0.0457
_refine_ls_R_factor_gt 0.0391
_refine_ls_shift/su_max 0.000
_refine_ls_shift/su_mean 0.000
_refine_ls_structure_factor_coef Fsqd
_refine_ls_weighting_details 'w=1/[\s^2^(Fo^2^)+(0.0567P)^2^] where P=(Fo^2^+2Fc^2^)/3'
_refine_ls_weighting_scheme calc
_refine_ls_wR_factor_gt 0.0911
_refine_ls_wR_factor_ref 0.0937
_reflns_number_gt 2119
_reflns_number_total 2401
_reflns_threshold_expression 'I > 2\s(I)'
_cod_data_source_file sk3740sup1.cif
_cod_data_source_block 2a
_cod_original_sg_symbol_H-M 'C m'
_cod_database_code 2021827
_shelx_space_group_comment
;
The symmetry employed for this shelxl refinement is uniquely defined
by the following loop, which should always be used as a source of
symmetry information in preference to the above space-group names.
They are only intended as comments.
;
_shelx_estimated_absorpt_t_min 0.976
_shelx_estimated_absorpt_t_max 0.991

loop_
_space_group_symop_operation_xyz
'x, y, z'
'x, -y, z'
'x+1/2, y+1/2, z'
'x+1/2, -y+1/2, z'

loop_
_atom_site_type_symbol
_atom_site_label
_atom_site_fract_x
_atom_site_fract_y
_atom_site_fract_z
_atom_site_U_iso_or_equiv
_atom_site_adp_type
_atom_site_calc_flag
_atom_site_occupancy
O O1 0.5286(3) 0.16364(8) 0.7582(3) 0.0347(5) Uani d 1
H H1 0.530(6) 0.1304(15) 0.718(6) 0.042(9) Uiso d 1
O O2 0.5119(4) 0.37561(9) 0.3797(4) 0.0585(7) Uani d 1
O O3 0.5330(4) 0.35709(9) 0.7134(4) 0.0495(6) Uani d 1
N N1 0.5539(4) 0.05764(9) 0.7291(4) 0.0322(5) Uani d 1
N N2 0.8694(6) 0.000000 1.0000(6) 0.0405(8) Uani d 1
N N3 0.5526(6) 0.000000 1.0384(6) 0.0380(8) Uani d 1
N N11 0.5176(4) 0.34371(9) 0.5246(4) 0.0361(6) Uani d 1
C C1 0.7924(5) 0.04855(11) 0.8566(6) 0.0392(7) Uani d 1
H H1A 0.837407 0.047695 0.736394 0.047 Uiso calc 1
H H1B 0.865436 0.079135 0.963243 0.047 Uiso calc 1
C C2 0.4302(6) 0.03087(11) 0.4979(5) 0.0403(7) Uani d 1
H H2A 0.486413 0.042928 0.395508 0.048 Uiso calc 1
H H2B 0.278114 0.042929 0.421294 0.048 Uiso calc 1
C C3 0.4749(5) 0.04851(11) 0.8952(5) 0.0376(7) Uani d 1
H H3A 0.517924 0.079087 1.005633 0.045 Uiso calc 1
H H3B 0.314779 0.047512 0.801087 0.045 Uiso calc 1
C C4 0.7891(8) 0.000000 1.1659(7) 0.0430(10) Uani d 1
H H4A 0.844458 -0.031708 1.269749 0.052 Uiso calc 0.5
H H4B 0.844459 0.031708 1.269750 0.052 Uiso calc 0.5
C C11 0.5156(4) 0.19734(10) 0.5904(4) 0.0246(5) Uani d 1
C C12 0.5266(4) 0.25136(11) 0.6409(4) 0.0258(5) Uani d 1
H H12 0.546383 0.263450 0.788997 0.031 Uiso calc 1
C C13 0.5077(4) 0.28686(10) 0.4689(4) 0.0267(5) Uani d 1
C C14 0.4793(4) 0.27170(11) 0.2496(4) 0.0301(6) Uani d 1
H H14 0.466071 0.297122 0.135315 0.036 Uiso calc 1
C C15 0.4711(4) 0.21778(11) 0.2049(4) 0.0298(5) Uani d 1
H H15 0.453845 0.205983 0.057549 0.036 Uiso calc 1
C C16 0.4876(4) 0.18075(10) 0.3706(4) 0.0276(5) Uani d 1
H H16 0.479787 0.144038 0.335216 0.033 Uiso calc 1

loop_
_atom_site_aniso_label
_atom_site_aniso_U_11
_atom_site_aniso_U_22
_atom_site_aniso_U_33
_atom_site_aniso_U_12
_atom_site_aniso_U_13
_atom_site_aniso_U_23
O1 0.0577(13) 0.0219(9) 0.0310(9) 0.0006(9) 0.0274(9) 0.0025(7)
O2 0.0795(19) 0.0290(12) 0.0552(14) -0.0007(11) 0.0261(13) 0.0148(10)
O3 0.0660(15) 0.0305(11) 0.0626(14) -0.0020(10) 0.0405(12) -0.0109(11)
N1 0.0488(14) 0.0221(10) 0.0312(11) 0.0011(10) 0.0245(10) 0.0017(9)
N2 0.043(2) 0.0312(17) 0.0422(19) 0.000 0.0187(16) 0.000
N3 0.067(2) 0.0230(15) 0.0340(16) 0.000 0.0327(17) 0.000
N11 0.0346(13) 0.0232(11) 0.0461(15) 0.0018(9) 0.0175(11) 0.0030(10)
C1 0.0489(17) 0.0279(14) 0.0464(16) -0.0057(12) 0.0284(14) -0.0011(11)
C2 0.0609(19) 0.0271(15) 0.0302(13) 0.0047(12) 0.0215(13) 0.0031(10)
C3 0.059(2) 0.0246(13) 0.0409(15) 0.0027(12) 0.0343(15) 0.0000(11)
C4 0.066(3) 0.028(2) 0.0284(18) 0.000 0.0198(19) 0.000
C11 0.0256(12) 0.0249(12) 0.0232(11) 0.0006(10) 0.0123(9) 0.0015(9)
C12 0.0263(12) 0.0261(12) 0.0237(11) 0.0009(10) 0.0120(9) -0.0003(9)
C13 0.0249(12) 0.0230(12) 0.0289(11) 0.0010(9) 0.0114(10) 0.0015(9)
C14 0.0286(13) 0.0333(13) 0.0266(12) 0.0024(11) 0.0129(10) 0.0076(10)
C15 0.0275(13) 0.0381(14) 0.0234(11) 0.0004(11) 0.0127(10) -0.0002(10)
C16 0.0308(13) 0.0245(12) 0.0279(12) -0.0002(10) 0.0154(11) -0.0039(10)

loop_
_atom_type_symbol
_atom_type_description
_atom_type_scat_dispersion_real
_atom_type_scat_dispersion_imag
_atom_type_scat_source
C C 0.0033 0.0016 'International Tables Vol C Tables 4.2.6.8 and 6.1.1.4'
H H 0.0000 0.0000 'International Tables Vol C Tables 4.2.6.8 and 6.1.1.4'
N N 0.0061 0.0033 'International Tables Vol C Tables 4.2.6.8 and 6.1.1.4'
O O 0.0106 0.0060 'International Tables Vol C Tables 4.2.6.8 and 6.1.1.4'

loop_
_geom_angle_atom_site_label_1
_geom_angle_atom_site_label_2
_geom_angle_atom_site_label_3
_geom_angle_site_symmetry_1
_geom_angle_site_symmetry_3
_geom_angle
C11 O1 H1 . . 111(2)
C2 N1 C3 . . 114.9(2)
C2 N1 C1 . . 114.8(2)
C3 N1 C1 . . 109.6(2)
C4 N2 C1 . 2 107.8(2)
C4 N2 C1 . . 107.8(2)
C1 N2 C1 2 . 113.4(3)
C4 N3 C3 . 2 108.3(2)
C4 N3 C3 . . 108.3(2)
C3 N3 C3 2 . 113.5(3)
O3 N11 O2 . . 122.8(3)
O3 N11 C13 . . 119.0(2)
O2 N11 C13 . . 118.2(2)
N2 C1 N1 . . 115.7(2)
N2 C1 H1A . . 108.4
N1 C1 H1A . . 108.4
N2 C1 H1B . . 108.4
N1 C1 H1B . . 108.4
H1A C1 H1B . . 107.4
N1 C2 C2 . 2 117.53(13)
N1 C2 H2A . . 107.9
C2 C2 H2A 2 . 107.9
N1 C2 H2B . . 107.9
C2 C2 H2B 2 . 107.9
H2A C2 H2B . . 107.2
N3 C3 N1 . . 115.6(2)
N3 C3 H3A . . 108.4
N1 C3 H3A . . 108.4
N3 C3 H3B . . 108.4
N1 C3 H3B . . 108.4
H3A C3 H3B . . 107.5
N3 C4 N2 . . 111.6(3)
N3 C4 H4A . . 109.3
N2 C4 H4A . . 109.3
N3 C4 H4B . . 109.3
N2 C4 H4B . . 109.3
H4A C4 H4B . . 108.0
O1 C11 C12 . . 117.0(2)
O1 C11 C16 . . 123.5(2)
C12 C11 C16 . . 119.5(2)
C13 C12 C11 . . 118.1(2)
C13 C12 H12 . . 120.9
C11 C12 H12 . . 120.9
C12 C13 C14 . . 123.7(2)
C12 C13 N11 . . 117.3(2)
C14 C13 N11 . . 119.0(2)
C15 C14 C13 . . 117.0(2)
C15 C14 H14 . . 121.5
C13 C14 H14 . . 121.5
C16 C15 C14 . . 121.4(2)
C16 C15 H15 . . 119.3
C14 C15 H15 . . 119.3
C15 C16 C11 . . 120.2(2)
C15 C16 H16 . . 119.9
C11 C16 H16 . . 119.9

loop_
_geom_bond_atom_site_label_1
_geom_bond_atom_site_label_2
_geom_bond_site_symmetry_2
_geom_bond_distance
O1 C11 . 1.350(3)
O1 H1 . 0.88(4)
O2 N11 . 1.225(3)
O3 N11 . 1.224(3)
N1 C2 . 1.463(4)
N1 C3 . 1.477(3)
N1 C1 . 1.493(4)
N2 C4 . 1.465(5)
N2 C1 2 1.466(3)
N2 C1 . 1.466(3)
N3 C4 . 1.462(6)
N3 C3 2 1.465(3)
N3 C3 . 1.465(3)
N11 C13 . 1.474(3)
C1 H1A . 0.9900
C1 H1B . 0.9900
C2 C2 2 1.559(6)
C2 H2A . 0.9900
C2 H2B . 0.9900
C3 H3A . 0.9900
C3 H3B . 0.9900
C4 H4A . 0.9900
C4 H4B . 0.9900
C11 C12 . 1.396(3)
C11 C16 . 1.403(3)
C12 C13 . 1.386(3)
C12 H12 . 0.9500
C13 C14 . 1.388(4)
C14 C15 . 1.387(4)
C14 H14 . 0.9500
C15 C16 . 1.386(4)
C15 H15 . 0.9500
C16 H16 . 0.9500

loop_
_geom_hbond_atom_site_label_D
_geom_hbond_atom_site_label_H
_geom_hbond_atom_site_label_A
_geom_hbond_site_symmetry_A
_geom_hbond_distance_DH
_geom_hbond_distance_HA
_geom_hbond_distance_DA
_geom_hbond_angle_DHA
O1 H1 N1 . 0.88(4) 1.84(4) 2.696(3) 162(3)
C4 H4A O2 3_546 0.99 2.56 3.476(3) 154
C4 H4B O2 4_556 0.99 2.56 3.476(3) 154
C15 H15 O1 1_554 0.95 2.51 3.427(3) 161

loop_
_geom_torsion_atom_site_label_1
_geom_torsion_atom_site_label_2
_geom_torsion_atom_site_label_3
_geom_torsion_atom_site_label_4
_geom_torsion_site_symmetry_1
_geom_torsion_site_symmetry_4
_geom_torsion
C4 N2 C1 N1 . . -54.3(3)
C1 N2 C1 N1 2 . 65.0(4)
C2 N1 C1 N2 . . -84.3(3)
C3 N1 C1 N2 . . 46.9(3)
C3 N1 C2 C2 . 2 -64.1(2)
C1 N1 C2 C2 . 2 64.4(2)
C4 N3 C3 N1 . . 54.7(3)
C3 N3 C3 N1 2 . -65.6(4)
C2 N1 C3 N3 . . 84.2(3)
C1 N1 C3 N3 . . -46.8(3)
C3 N3 C4 N2 2 . 61.73(19)
C3 N3 C4 N2 . . -61.73(19)
C1 N2 C4 N3 2 . -61.4(2)
C1 N2 C4 N3 . . 61.4(2)
O1 C11 C12 C13 . . -178.3(2)
C16 C11 C12 C13 . . 0.4(3)
C11 C12 C13 C14 . . -0.2(4)
C11 C12 C13 N11 . . 179.4(2)
O3 N11 C13 C12 . . -2.9(3)
O2 N11 C13 C12 . . 176.5(3)
O3 N11 C13 C14 . . 176.8(3)
O2 N11 C13 C14 . . -3.9(4)
C12 C13 C14 C15 . . -0.4(4)
N11 C13 C14 C15 . . 180.0(2)
C13 C14 C15 C16 . . 0.9(4)
C14 C15 C16 C11 . . -0.7(4)
O1 C11 C16 C15 . . 178.6(3)
C12 C11 C16 C15 . . 0.1(3)

_cod_database_fobs_code 2021827
